data_7127627
loop_
_publ_author_name
'Wang, Yong'
'Wang, Meng-Fan'
'Young, David James'
'Zhu, Hua'
'Hu, Fei-Long'
'Mi, Yan'
'Qin, Zhen'
'Chen, Shu Li'
'Lang, Jian-Ping'

_publ_section_title
;
 Tuning the configuration of the flexible metal-alkene-framework affords
 pure cycloisomers in solid state photodimerization.
;
_journal_issue 9
_journal_name_full 'Chemical communications (Cambridge, England)'
_journal_page_first 1129
_journal_page_last 1132
_journal_paper_doi 10.1039/d0cc06939f
_journal_volume 57
_journal_year 2021
_chemical_formula_sum 'C66 H42 Cd2 F8 N6 O8'
_chemical_formula_weight 1423.85
_space_group_crystal_system triclinic
_space_group_IT_number 2
_space_group_name_Hall '-P 1'
_space_group_name_H-M_alt 'P -1'
_atom_sites_solution_hydrogens geom
_audit_creation_method SHELXL-2017/1
_audit_update_record
;
2020-09-25 deposited with the CCDC.	2020-12-16 downloaded from the CCDC.
;
_cell_angle_alpha 101.600(5)
_cell_angle_beta 103.465(4)
_cell_angle_gamma 94.762(5)
_cell_formula_units_Z 2
_cell_length_a 11.5990(6)
_cell_length_b 12.8851(9)
_cell_length_c 21.3522(12)
_cell_measurement_reflns_used 3686
_cell_measurement_temperature 293(2)
_cell_measurement_theta_max 22.0040
_cell_measurement_theta_min 3.5460
_cell_volume 3011.7(3)
_computing_cell_refinement 'CrysAlisPro 1.171.38.41 (Rigaku OD, 2015)'
_computing_data_collection 'CrysAlisPro 1.171.38.41 (Rigaku OD, 2015)'
_computing_data_reduction 'CrysAlisPro 1.171.38.41 (Rigaku OD, 2015)'
_computing_structure_refinement 'SHELXL-2017/1 (Sheldrick, 2017)'
_diffrn_ambient_temperature 293(2)
_diffrn_measured_fraction_theta_full 0.997
_diffrn_measured_fraction_theta_max 0.997
_diffrn_measurement_device_type 'Xcalibur, Eos, Gemini'
_diffrn_radiation_type MoK\a
_diffrn_radiation_wavelength 0.71073
_diffrn_reflns_av_R_equivalents 0.0571
_diffrn_reflns_av_unetI/netI 0.0980
_diffrn_reflns_Laue_measured_fraction_full 0.997
_diffrn_reflns_Laue_measured_fraction_max 0.997
_diffrn_reflns_limit_h_max 13
_diffrn_reflns_limit_h_min -13
_diffrn_reflns_limit_k_max 15
_diffrn_reflns_limit_k_min -15
_diffrn_reflns_limit_l_max 25
_diffrn_reflns_limit_l_min -25
_diffrn_reflns_number 24099
_diffrn_reflns_point_group_measured_fraction_full 0.997
_diffrn_reflns_point_group_measured_fraction_max 0.997
_diffrn_reflns_theta_full 24.999
_diffrn_reflns_theta_max 24.999
_diffrn_reflns_theta_min 3.419
_exptl_absorpt_coefficient_mu 0.793
_exptl_absorpt_correction_T_max 1.00000
_exptl_absorpt_correction_T_min 0.61269
_exptl_absorpt_correction_type multi-scan
_exptl_crystal_colour yellowish
_exptl_crystal_density_diffrn 1.570
_exptl_crystal_density_method 'not measured'
_exptl_crystal_description block
_exptl_crystal_F_000 1424
_exptl_crystal_size_max 0.3
_exptl_crystal_size_mid 0.24
_exptl_crystal_size_min 0.22
_refine_diff_density_max 1.136
_refine_diff_density_min -0.520
_refine_diff_density_rms 0.090
_refine_ls_extinction_method none
_refine_ls_goodness_of_fit_ref 1.031
_refine_ls_hydrogen_treatment constr
_refine_ls_matrix_type full
_refine_ls_number_parameters 811
_refine_ls_number_reflns 10598
_refine_ls_number_restraints 0
_refine_ls_restrained_S_all 1.031
_refine_ls_R_factor_all 0.1114
_refine_ls_R_factor_gt 0.0554
_refine_ls_shift/su_max 0.001
_refine_ls_shift/su_mean 0.000
_refine_ls_structure_factor_coef Fsqd
_refine_ls_weighting_details 'w=1/[\s^2^(Fo^2^)+(0.0408P)^2^+1.8971P] where P=(Fo^2^+2Fc^2^)/3'
_refine_ls_weighting_scheme calc
_refine_ls_wR_factor_gt 0.1037
_refine_ls_wR_factor_ref 0.1361
_reflns_Friedel_coverage 0.000
_reflns_number_gt 6289
_reflns_number_total 10598
_reflns_threshold_expression 'I > 2\s(I)'
_cod_data_source_file d0cc06939f2.cif
_cod_data_source_block CP4
_cod_depositor_comments 'Adding full bibliography for 7127627--7127633.cif.'
_cod_database_code 7127627
_shelx_shelxl_version_number 2017/1
_shelx_space_group_comment
;
The symmetry employed for this shelxl refinement is uniquely defined
by the following loop, which should always be used as a source of
symmetry information in preference to the above space-group names.
They are only intended as comments.
;

loop_
_space_group_symop_operation_xyz
'x, y, z'
'-x, -y, -z'

loop_
_atom_site_label
_atom_site_type_symbol
_atom_site_fract_x
_atom_site_fract_y
_atom_site_fract_z
_atom_site_U_iso_or_equiv
_atom_site_adp_type
_atom_site_occupancy
_atom_site_site_symmetry_order
_atom_site_calc_flag
_atom_site_refinement_flags_posn
_atom_site_refinement_flags_adp
_atom_site_refinement_flags_occupancy
_atom_site_disorder_assembly
_atom_site_disorder_group
C1 C 2.2617(6) 1.3537(6) 0.8492(3) 0.063(2) Uani 1 1 d . . . . .
H1 H 2.261999 1.305453 0.876294 0.075 Uiso 1 1 calc R U . . .
C2 C 2.1578(6) 1.3530(6) 0.8015(3) 0.0605(19) Uani 1 1 d . . . . .
H2 H 2.090403 1.305413 0.797674 0.073 Uiso 1 1 calc R U . . .
C3 C 2.1529(5) 1.4212(5) 0.7599(3) 0.0454(15) Uani 1 1 d . . . . .
C4 C 2.2570(5) 1.4909(5) 0.7694(4) 0.063(2) Uani 1 1 d . . . . .
H4 H 2.259142 1.539666 0.742872 0.075 Uiso 1 1 calc R U . . .
C5 C 2.3569(6) 1.4873(6) 0.8184(4) 0.062(2) Uani 1 1 d . . . . .
H5 H 2.425365 1.534713 0.823887 0.075 Uiso 1 1 calc R U . . .
C6 C 2.0458(5) 1.4189(5) 0.7073(3) 0.0503(17) Uani 1 1 d . . . . .
H6 H 1.980135 1.369969 0.704467 0.060 Uiso 1 1 calc R U . . .
C7 C 2.0325(5) 1.4782(5) 0.6638(4) 0.0578(19) Uani 1 1 d . . . . .
H7 H 2.098416 1.527539 0.667555 0.069 Uiso 1 1 calc R U . . .
C8 C 1.9277(5) 1.4772(5) 0.6101(3) 0.0538(17) Uani 1 1 d . . . . .
C9 C 1.9308(6) 1.5520(6) 0.5714(4) 0.075(2) Uani 1 1 d . . . . .
H9 H 2.001636 1.598238 0.580649 0.090 Uiso 1 1 calc R U . . .
C10 C 1.7428(6) 1.4937(6) 0.5100(4) 0.078(2) Uani 1 1 d . . . . .
H10 H 1.678290 1.499699 0.476324 0.094 Uiso 1 1 calc R U . . .
C11 C 1.7287(5) 1.4137(5) 0.5432(3) 0.0553(18) Uani 1 1 d . . . . .
C12 C 1.8242(5) 1.4062(5) 0.5942(3) 0.0502(16) Uani 1 1 d . . . . .
H12 H 1.818427 1.353270 0.617663 0.060 Uiso 1 1 calc R U . . .
C13 C 1.6150(6) 1.3426(6) 0.5229(4) 0.064(2) Uani 1 1 d . . . . .
H13 H 1.555243 1.361170 0.491387 0.077 Uiso 1 1 calc R U . . .
C14 C 1.5857(6) 1.2586(6) 0.5421(4) 0.067(2) Uani 1 1 d . . . . .
H14 H 1.644833 1.238960 0.573472 0.080 Uiso 1 1 calc R U . . .
C15 C 1.4687(5) 1.1888(6) 0.5204(3) 0.0544(18) Uani 1 1 d . . . . .
C16 C 1.3782(6) 1.2038(6) 0.4708(4) 0.063(2) Uani 1 1 d . . . . .
H16 H 1.386921 1.260291 0.450399 0.075 Uiso 1 1 calc R U . . .
C17 C 1.2714(6) 1.1320(6) 0.4510(4) 0.064(2) Uani 1 1 d . . . . .
H17 H 1.209985 1.143440 0.417488 0.077 Uiso 1 1 calc R U . . .
C18 C 1.3420(6) 1.0372(6) 0.5251(3) 0.0587(19) Uani 1 1 d . . . . .
H18 H 1.331889 0.979977 0.544624 0.070 Uiso 1 1 calc R U . . .
C19 C 1.4497(6) 1.1048(6) 0.5479(4) 0.065(2) Uani 1 1 d . . . . .
H19 H 1.509099 1.092475 0.582206 0.078 Uiso 1 1 calc R U . . .
C20 C 1.1170(6) 0.8777(6) 0.3065(4) 0.0525(18) Uani 1 1 d . . . . .
C21 C 1.1116(6) 0.8477(6) 0.2347(4) 0.0571(19) Uani 1 1 d . . . . .
C22 C 1.1515(6) 0.7552(6) 0.2074(4) 0.073(2) Uani 1 1 d . . . . .
H22 H 1.187332 0.712917 0.234799 0.088 Uiso 1 1 calc R U . . .
C23 C 1.1397(9) 0.7257(8) 0.1430(6) 0.094(3) Uani 1 1 d . . . . .
C24 C 1.0853(10) 0.7780(11) 0.0994(5) 0.109(4) Uani 1 1 d . . . . .
H24 H 1.076610 0.754318 0.054184 0.131 Uiso 1 1 calc R U . . .
C25 C 1.0423(10) 0.8701(10) 0.1254(6) 0.114(4) Uani 1 1 d . . . . .
C26 C 1.0550(8) 0.9090(7) 0.1934(4) 0.093(3) Uani 1 1 d . . . . .
H26 H 1.027281 0.971896 0.209774 0.112 Uiso 1 1 calc R U . . .
C27 C 1.1051(5) 0.8634(5) 0.5522(3) 0.0470(16) Uani 1 1 d . . . . .
C28 C 1.1465(5) 0.8246(5) 0.6147(3) 0.0454(16) Uani 1 1 d . . . . .
C29 C 1.2362(6) 0.7595(5) 0.6181(4) 0.0584(19) Uani 1 1 d . . . . .
H29 H 1.268856 0.738204 0.582529 0.070 Uiso 1 1 calc R U . . .
C30 C 1.2751(6) 0.7276(6) 0.6770(4) 0.068(2) Uani 1 1 d . . . . .
C31 C 1.2319(7) 0.7579(6) 0.7301(4) 0.073(2) Uani 1 1 d . . . . .
H31 H 1.259680 0.735147 0.768870 0.088 Uiso 1 1 calc R U . . .
C32 C 1.1455(6) 0.8236(6) 0.7244(4) 0.0604(19) Uani 1 1 d . . . . .
C33 C 1.1001(6) 0.8580(5) 0.6682(4) 0.0561(18) Uani 1 1 d . . . . .
H33 H 1.040458 0.902161 0.666167 0.067 Uiso 1 1 calc R U . . .
C34 C 0.8103(6) 0.8466(5) 0.3395(3) 0.0554(18) Uani 1 1 d . . . . .
H34 H 0.829698 0.901566 0.319811 0.067 Uiso 1 1 calc R U . . .
C35 C 0.6970(5) 0.7887(5) 0.3153(3) 0.0577(18) Uani 1 1 d . . . . .
H35 H 0.642366 0.805804 0.280774 0.069 Uiso 1 1 calc R U . . .
C36 C 0.6657(5) 0.7064(5) 0.3423(3) 0.0486(16) Uani 1 1 d . . . . .
C37 C 0.7503(5) 0.6879(5) 0.3945(3) 0.0550(18) Uani 1 1 d . . . . .
H37 H 0.733012 0.633597 0.415141 0.066 Uiso 1 1 calc R U . . .
C38 C 0.8610(5) 0.7500(5) 0.4161(3) 0.0548(18) Uani 1 1 d . . . . .
H38 H 0.916160 0.736265 0.451670 0.066 Uiso 1 1 calc R U . . .
C39 C 0.5471(5) 0.6415(5) 0.3147(3) 0.0577(18) Uani 1 1 d . . . . .
H39 H 0.494550 0.659590 0.279716 0.069 Uiso 1 1 calc R U . . .
C40 C 0.5111(5) 0.5587(5) 0.3370(3) 0.0594(19) Uani 1 1 d . . . . .
H40 H 0.565369 0.544957 0.372969 0.071 Uiso 1 1 calc R U . . .
C41 C 0.3990(5) 0.4863(5) 0.3133(3) 0.0509(17) Uani 1 1 d . . . . .
C42 C 0.3808(6) 0.4063(5) 0.3458(3) 0.0607(19) Uani 1 1 d . . . . .
H42 H 0.442364 0.401649 0.381435 0.073 Uiso 1 1 calc R U . . .
C43 C 0.1972(6) 0.3441(6) 0.2797(4) 0.066(2) Uani 1 1 d . . . . .
H43 H 0.127142 0.296287 0.268677 0.079 Uiso 1 1 calc R U . . .
C44 C 0.2033(5) 0.4190(5) 0.2411(3) 0.0501(17) Uani 1 1 d . . . . .
C45 C 0.3072(5) 0.4908(5) 0.2591(3) 0.0503(17) Uani 1 1 d . . . . .
H45 H 0.315884 0.542219 0.234950 0.060 Uiso 1 1 calc R U . . .
C46 C 0.1049(5) 0.4241(6) 0.1854(3) 0.0613(19) Uani 1 1 d . . . . .
H46 H 0.111982 0.483558 0.167379 0.074 Uiso 1 1 calc R U . . .
C47 C 0.0074(5) 0.3548(5) 0.1575(3) 0.0585(19) Uani 1 1 d . . . . .
H47 H 0.001153 0.293637 0.174023 0.070 Uiso 1 1 calc R U . . .
C48 C -0.0914(5) 0.3640(5) 0.1036(3) 0.0494(16) Uani 1 1 d . . . . .
C49 C -0.1926(6) 0.2876(6) 0.0820(3) 0.063(2) Uani 1 1 d . . . . .
H49 H -0.195931 0.227975 0.100249 0.076 Uiso 1 1 calc R U . . .
C50 C -0.2880(5) 0.3009(6) 0.0332(3) 0.0605(19) Uani 1 1 d . . . . .
H50 H -0.354696 0.248784 0.019388 0.073 Uiso 1 1 calc R U . . .
C51 C -0.1913(5) 0.4554(5) 0.0239(3) 0.0557(18) Uani 1 1 d . . . . .
H51 H -0.189010 0.512629 0.003500 0.067 Uiso 1 1 calc R U . . .
C52 C -0.0931(5) 0.4477(5) 0.0722(4) 0.0601(19) Uani 1 1 d . . . . .
H52 H -0.026631 0.499826 0.083906 0.072 Uiso 1 1 calc R U . . .
C53 C -0.3791(5) 0.6224(6) -0.0502(3) 0.0486(16) Uani 1 1 d . . . . .
C54 C -0.3290(6) 0.7358(5) -0.0460(4) 0.0579(18) Uani 1 1 d . . . . .
C55 C -0.2649(8) 0.7536(7) -0.0913(5) 0.096(3) Uani 1 1 d . . . . .
H55 H -0.251791 0.696793 -0.122208 0.115 Uiso 1 1 calc R U . . .
C56 C -0.2219(9) 0.8557(9) -0.0894(6) 0.116(4) Uani 1 1 d . . . . .
C57 C -0.2378(9) 0.9428(8) -0.0451(6) 0.118(4) Uani 1 1 d . . . . .
H57 H -0.206768 1.012029 -0.044486 0.141 Uiso 1 1 calc R U . . .
C58 C -0.3021(8) 0.9216(7) -0.0018(5) 0.095(3) Uani 1 1 d . . . . .
C59 C -0.3497(6) 0.8206(6) -0.0015(4) 0.070(2) Uani 1 1 d . . . . .
H59 H -0.394858 0.809913 0.027931 0.084 Uiso 1 1 calc R U . . .
C60 C -0.4594(5) 0.2048(6) -0.1530(4) 0.0574(18) Uani 1 1 d . . . . .
C61 C -0.4581(6) 0.0941(7) -0.1878(4) 0.067(2) Uani 1 1 d . . . . .
C62 C -0.4214(6) 0.0763(7) -0.2470(4) 0.086(3) Uani 1 1 d . . . . .
H62 H -0.401403 0.132908 -0.265247 0.103 Uiso 1 1 calc R U . . .
C63 C -0.4160(9) -0.0274(11) -0.2769(6) 0.128(4) Uani 1 1 d . . . . .
C64 C -0.4438(10) -0.1147(10) -0.2520(8) 0.133(5) Uani 1 1 d . . . . .
H64 H -0.437391 -0.184064 -0.272587 0.160 Uiso 1 1 calc R U . . .
C65 C -0.4817(10) -0.0924(9) -0.1946(7) 0.120(4) Uani 1 1 d . . . . .
C66 C -0.4892(7) 0.0076(7) -0.1633(5) 0.088(3) Uani 1 1 d . . . . .
H66 H -0.515608 0.018441 -0.124870 0.105 Uiso 1 1 calc R U . . .
Cd1 Cd -0.45876(4) 0.40167(4) -0.07328(2) 0.04802(16) Uani 1 1 d . . . . .
Cd2 Cd 1.07933(4) 0.92994(4) 0.43117(2) 0.04718(16) Uani 1 1 d . . . . .
F1 F 1.1747(5) 0.6321(4) 0.1163(3) 0.129(2) Uani 1 1 d . . . . .
F2 F 0.9854(7) 0.9283(6) 0.0846(3) 0.181(3) Uani 1 1 d . . . . .
F3 F 1.3611(4) 0.6617(4) 0.6806(2) 0.0966(15) Uani 1 1 d . . . . .
F4 F 1.0995(4) 0.8544(4) 0.7777(2) 0.1020(16) Uani 1 1 d . . . . .
F5 F -0.1610(7) 0.8743(5) -0.1352(4) 0.197(4) Uani 1 1 d . . . . .
F6 F -0.3234(6) 1.0059(4) 0.0404(3) 0.146(2) Uani 1 1 d . . . . .
F7 F -0.3813(6) -0.0431(6) -0.3342(4) 0.199(4) Uani 1 1 d . . . . .
F8 F -0.5122(6) -0.1771(5) -0.1704(4) 0.177(3) Uani 1 1 d . . . . .
N1 N 1.2527(4) 1.0497(4) 0.4769(3) 0.0523(14) Uani 1 1 d . . . . .
N2 N 2.3609(4) 1.4201(4) 0.8581(3) 0.0503(14) Uani 1 1 d . . . . .
N3 N 0.8931(4) 0.8281(4) 0.3892(3) 0.0487(13) Uani 1 1 d . . . . .
N4 N -0.2902(4) 0.3837(4) 0.0050(3) 0.0495(13) Uani 1 1 d . . . . .
N5 N 0.2830(5) 0.3355(5) 0.3306(3) 0.0745(19) Uani 1 1 d . . . . .
N6 N 1.8416(6) 1.5629(6) 0.5226(3) 0.090(2) Uani 1 1 d . . . . .
O1 O -0.4281(4) 0.2817(4) -0.1752(2) 0.0718(14) Uani 1 1 d . . . . .
O2 O -0.4947(4) 0.2174(4) -0.1005(2) 0.0707(14) Uani 1 1 d . . . . .
O3 O -0.3619(4) 0.5501(4) -0.0938(2) 0.0602(12) Uani 1 1 d . . . . .
O4 O -0.4369(4) 0.6046(4) -0.0097(2) 0.0629(13) Uani 1 1 d . . . . .
O5 O 1.0699(4) 0.9586(4) 0.3268(2) 0.0583(12) Uani 1 1 d . . . . .
O6 O 1.1619(4) 0.8198(4) 0.3432(2) 0.0668(13) Uani 1 1 d . . . . .
O7 O 1.1501(4) 0.8295(4) 0.5046(2) 0.0586(12) Uani 1 1 d . . . . .
O8 O 1.0304(4) 0.9259(4) 0.5488(2) 0.0631(13) Uani 1 1 d . . . . .

loop_
_atom_site_aniso_label
_atom_site_aniso_U_11
_atom_site_aniso_U_22
_atom_site_aniso_U_33
_atom_site_aniso_U_23
_atom_site_aniso_U_13
_atom_site_aniso_U_12
C1 0.052(4) 0.079(5) 0.057(5) 0.033(4) 0.002(4) 0.001(4)
C2 0.045(4) 0.075(5) 0.053(5) 0.016(4) -0.002(3) -0.002(3)
C3 0.045(4) 0.046(4) 0.040(4) 0.007(3) 0.002(3) 0.010(3)
C4 0.055(4) 0.059(5) 0.069(5) 0.034(4) -0.008(4) 0.000(4)
C5 0.054(4) 0.064(5) 0.063(5) 0.027(4) -0.005(4) -0.003(4)
C6 0.045(4) 0.059(4) 0.042(4) 0.006(4) 0.006(3) 0.003(3)
C7 0.043(4) 0.063(5) 0.057(5) 0.011(4) -0.003(3) -0.001(3)
C8 0.051(4) 0.048(4) 0.054(5) 0.012(4) -0.001(3) 0.004(3)
C9 0.057(4) 0.088(6) 0.068(6) 0.030(5) -0.012(4) -0.010(4)
C10 0.065(5) 0.089(6) 0.073(6) 0.043(5) -0.014(4) -0.005(4)
C11 0.044(4) 0.056(4) 0.055(5) 0.010(4) -0.004(3) -0.002(3)
C12 0.051(4) 0.045(4) 0.047(4) 0.007(3) 0.000(3) 0.007(3)
C13 0.059(4) 0.074(5) 0.050(5) 0.014(4) -0.002(3) 0.000(4)
C14 0.058(4) 0.072(5) 0.064(5) 0.019(4) 0.002(4) 0.007(4)
C15 0.042(4) 0.061(5) 0.051(5) 0.002(4) 0.003(3) 0.005(3)
C16 0.053(4) 0.067(5) 0.066(5) 0.022(4) 0.010(4) -0.003(4)
C17 0.052(4) 0.077(5) 0.056(5) 0.014(4) 0.003(3) 0.001(4)
C18 0.053(4) 0.068(5) 0.049(5) 0.014(4) 0.003(3) 0.001(4)
C19 0.061(5) 0.076(5) 0.052(5) 0.018(4) 0.001(4) 0.002(4)
C20 0.045(4) 0.058(5) 0.057(5) 0.016(4) 0.019(3) -0.003(4)
C21 0.050(4) 0.066(5) 0.054(5) 0.009(4) 0.019(4) -0.010(4)
C22 0.072(5) 0.066(5) 0.071(6) -0.017(5) 0.035(4) -0.015(4)
C23 0.104(7) 0.079(7) 0.090(8) -0.021(7) 0.052(7) -0.020(6)
C24 0.143(10) 0.127(10) 0.049(7) 0.014(7) 0.028(6) -0.024(8)
C25 0.146(9) 0.118(9) 0.074(9) 0.048(8) 0.008(7) -0.004(8)
C26 0.128(7) 0.093(7) 0.046(6) 0.004(5) 0.018(5) -0.014(6)
C27 0.041(4) 0.039(4) 0.054(5) 0.013(4) 0.000(3) -0.003(3)
C28 0.038(3) 0.035(4) 0.057(5) 0.010(3) 0.002(3) -0.001(3)
C29 0.061(4) 0.055(4) 0.064(5) 0.024(4) 0.015(4) 0.012(4)
C30 0.061(5) 0.064(5) 0.087(7) 0.034(5) 0.013(4) 0.028(4)
C31 0.090(6) 0.067(5) 0.069(6) 0.037(5) 0.011(5) 0.017(5)
C32 0.076(5) 0.061(5) 0.050(5) 0.019(4) 0.020(4) 0.016(4)
C33 0.063(4) 0.053(4) 0.058(5) 0.020(4) 0.014(4) 0.020(3)
C34 0.060(4) 0.054(4) 0.051(5) 0.016(4) 0.010(4) 0.004(4)
C35 0.049(4) 0.065(5) 0.051(5) 0.017(4) -0.006(3) 0.008(4)
C36 0.054(4) 0.048(4) 0.036(4) 0.006(3) 0.003(3) -0.001(3)
C37 0.050(4) 0.064(5) 0.048(5) 0.023(4) 0.002(3) -0.006(3)
C38 0.044(4) 0.057(4) 0.054(5) 0.008(4) -0.001(3) 0.000(3)
C39 0.042(4) 0.064(5) 0.059(5) 0.018(4) -0.005(3) 0.004(3)
C40 0.044(4) 0.070(5) 0.056(5) 0.022(4) -0.008(3) 0.003(3)
C41 0.040(4) 0.055(4) 0.048(4) 0.003(4) 0.001(3) 0.004(3)
C42 0.052(4) 0.068(5) 0.054(5) 0.021(4) -0.004(3) 0.001(4)
C43 0.047(4) 0.073(5) 0.065(5) 0.021(4) -0.011(4) -0.005(4)
C44 0.040(4) 0.062(5) 0.039(4) 0.004(4) -0.001(3) 0.009(3)
C45 0.042(4) 0.056(4) 0.050(4) 0.013(4) 0.006(3) 0.006(3)
C46 0.050(4) 0.067(5) 0.056(5) 0.011(4) -0.003(3) 0.001(4)
C47 0.050(4) 0.066(5) 0.050(5) 0.019(4) -0.008(3) 0.004(4)
C48 0.044(4) 0.055(4) 0.038(4) 0.000(4) -0.002(3) 0.009(3)
C49 0.058(4) 0.066(5) 0.053(5) 0.022(4) -0.011(3) -0.011(4)
C50 0.048(4) 0.067(5) 0.053(5) 0.015(4) -0.007(3) -0.010(4)
C51 0.048(4) 0.055(4) 0.057(5) 0.018(4) -0.006(3) 0.004(3)
C52 0.043(4) 0.059(5) 0.064(5) 0.009(4) -0.009(3) 0.001(3)
C53 0.039(3) 0.059(5) 0.040(4) 0.012(4) -0.006(3) 0.005(3)
C54 0.061(4) 0.049(5) 0.064(5) 0.011(4) 0.019(4) 0.005(4)
C55 0.130(7) 0.056(5) 0.115(8) 0.013(5) 0.067(7) -0.003(5)
C56 0.130(8) 0.096(8) 0.147(11) 0.033(8) 0.082(8) -0.002(7)
C57 0.146(9) 0.060(6) 0.152(11) 0.009(7) 0.068(8) -0.007(6)
C58 0.116(7) 0.061(6) 0.105(8) -0.005(6) 0.046(6) -0.002(5)
C59 0.075(5) 0.062(5) 0.074(6) 0.008(5) 0.030(4) 0.000(4)
C60 0.042(4) 0.067(5) 0.045(5) -0.006(4) -0.009(3) 0.011(4)
C61 0.050(4) 0.067(5) 0.069(6) 0.004(5) -0.003(4) 0.007(4)
C62 0.063(5) 0.089(7) 0.084(7) -0.024(5) 0.016(5) 0.001(5)
C63 0.105(8) 0.117(10) 0.132(11) -0.051(9) 0.041(7) 0.011(8)
C64 0.106(8) 0.078(8) 0.164(14) -0.047(9) -0.003(8) 0.019(7)
C65 0.119(9) 0.062(7) 0.140(12) -0.001(8) -0.020(8) 0.010(7)
C66 0.084(6) 0.074(6) 0.081(7) -0.002(6) -0.010(5) 0.011(5)
Cd1 0.0428(3) 0.0556(3) 0.0384(3) 0.0091(2) -0.0020(2) 0.0057(2)
Cd2 0.0430(3) 0.0503(3) 0.0438(3) 0.0090(2) 0.0049(2) 0.0034(2)
F1 0.143(5) 0.111(4) 0.117(5) -0.046(4) 0.079(4) -0.026(4)
F2 0.234(8) 0.214(7) 0.087(5) 0.071(5) -0.001(5) 0.006(6)
F3 0.094(3) 0.102(4) 0.105(4) 0.043(3) 0.017(3) 0.055(3)
F4 0.139(4) 0.116(4) 0.078(4) 0.046(3) 0.049(3) 0.046(3)
F5 0.278(8) 0.122(5) 0.252(9) 0.050(5) 0.192(8) -0.005(5)
F6 0.200(6) 0.067(3) 0.176(7) -0.014(4) 0.103(5) -0.007(4)
F7 0.200(7) 0.190(7) 0.183(8) -0.075(6) 0.106(6) 0.014(5)
F8 0.219(7) 0.069(4) 0.189(8) 0.027(4) -0.042(5) -0.008(4)
N1 0.050(3) 0.057(4) 0.049(4) 0.018(3) 0.009(3) -0.002(3)
N2 0.036(3) 0.054(3) 0.052(4) 0.010(3) -0.001(2) 0.003(3)
N3 0.040(3) 0.053(3) 0.045(4) 0.010(3) 0.001(2) -0.001(3)
N4 0.046(3) 0.053(3) 0.039(3) 0.003(3) -0.002(2) 0.004(3)
N5 0.054(4) 0.079(5) 0.084(5) 0.038(4) -0.006(3) -0.007(3)
N6 0.070(4) 0.108(6) 0.084(6) 0.055(5) -0.016(4) -0.008(4)
O1 0.085(3) 0.070(4) 0.061(4) 0.016(3) 0.016(3) 0.017(3)
O2 0.082(3) 0.071(3) 0.050(3) 0.002(3) 0.011(3) 0.006(3)
O3 0.068(3) 0.055(3) 0.056(3) 0.012(3) 0.016(2) 0.001(2)
O4 0.068(3) 0.068(3) 0.056(3) 0.013(3) 0.023(3) 0.004(2)
O5 0.062(3) 0.062(3) 0.053(3) 0.011(3) 0.017(2) 0.015(2)
O6 0.078(3) 0.062(3) 0.063(4) 0.021(3) 0.015(3) 0.015(3)
O7 0.062(3) 0.068(3) 0.049(3) 0.019(3) 0.012(2) 0.018(2)
O8 0.072(3) 0.057(3) 0.054(3) 0.011(3) 0.000(2) 0.021(3)

loop_
_atom_type_symbol
_atom_type_description
_atom_type_scat_dispersion_real
_atom_type_scat_dispersion_imag
_atom_type_scat_source
C C 0.0033 0.0016 'International Tables Vol C Tables 4.2.6.8 and 6.1.1.4'
H H 0.0000 0.0000 'International Tables Vol C Tables 4.2.6.8 and 6.1.1.4'
Cd Cd -0.8075 1.2024 'International Tables Vol C Tables 4.2.6.8 and 6.1.1.4'
F F 0.0171 0.0103 'International Tables Vol C Tables 4.2.6.8 and 6.1.1.4'
N N 0.0061 0.0033 'International Tables Vol C Tables 4.2.6.8 and 6.1.1.4'
O O 0.0106 0.0060 'International Tables Vol C Tables 4.2.6.8 and 6.1.1.4'

loop_
_geom_angle_atom_site_label_1
_geom_angle_atom_site_label_2
_geom_angle_atom_site_label_3
_geom_angle
_geom_angle_site_symmetry_1
_geom_angle_site_symmetry_3
_geom_angle_publ_flag
N2 C1 C2 123.0(6) . . ?
N2 C1 H1 118.5 . . ?
C2 C1 H1 118.5 . . ?
C3 C2 C1 120.9(6) . . ?
C3 C2 H2 119.5 . . ?
C1 C2 H2 119.5 . . ?
C2 C3 C4 116.0(6) . . ?
C2 C3 C6 121.9(6) . . ?
C4 C3 C6 122.1(6) . . ?
C5 C4 C3 119.8(6) . . ?
C5 C4 H4 120.1 . . ?
C3 C4 H4 120.1 . . ?
N2 C5 C4 123.7(6) . . ?
N2 C5 H5 118.2 . . ?
C4 C5 H5 118.2 . . ?
C7 C6 C3 127.0(6) . . ?
C7 C6 H6 116.5 . . ?
C3 C6 H6 116.5 . . ?
C6 C7 C8 128.5(6) . . ?
C6 C7 H7 115.7 . . ?
C8 C7 H7 115.7 . . ?
C12 C8 C9 116.7(6) . . ?
C12 C8 C7 124.4(6) . . ?
C9 C8 C7 118.9(6) . . ?
N6 C9 C8 125.7(6) . . ?
N6 C9 H9 117.2 . . ?
C8 C9 H9 117.2 . . ?
N6 C10 C11 125.1(7) . . ?
N6 C10 H10 117.5 . . ?
C11 C10 H10 117.5 . . ?
C10 C11 C12 117.4(6) . . ?
C10 C11 C13 118.7(6) . . ?
C12 C11 C13 123.9(6) . . ?
C8 C12 C11 119.8(6) . . ?
C8 C12 H12 120.1 . . ?
C11 C12 H12 120.1 . . ?
C14 C13 C11 129.5(7) . . ?
C14 C13 H13 115.3 . . ?
C11 C13 H13 115.3 . . ?
C13 C14 C15 127.7(7) . . ?
C13 C14 H14 116.1 . . ?
C15 C14 H14 116.1 . . ?
C19 C15 C16 117.5(6) . . ?
C19 C15 C14 120.7(7) . . ?
C16 C15 C14 121.7(6) . . ?
C15 C16 C17 118.6(6) . . ?
C15 C16 H16 120.7 . . ?
C17 C16 H16 120.7 . . ?
N1 C17 C16 124.3(7) . . ?
N1 C17 H17 117.8 . . ?
C16 C17 H17 117.8 . . ?
N1 C18 C19 123.6(6) . . ?
N1 C18 H18 118.2 . . ?
C19 C18 H18 118.2 . . ?
C15 C19 C18 120.1(7) . . ?
C15 C19 H19 119.9 . . ?
C18 C19 H19 119.9 . . ?
O6 C20 O5 122.8(7) . . ?
O6 C20 C21 119.2(7) . . ?
O5 C20 C21 117.9(7) . . ?
O6 C20 Cd2 66.8(4) . . ?
O5 C20 Cd2 56.3(3) . . ?
C21 C20 Cd2 168.8(5) . . ?
C22 C21 C26 119.3(8) . . ?
C22 C21 C20 121.6(7) . . ?
C26 C21 C20 118.8(7) . . ?
C23 C22 C21 121.2(9) . . ?
C23 C22 H22 119.4 . . ?
C21 C22 H22 119.4 . . ?
C22 C23 C24 124.0(10) . . ?
C22 C23 F1 120.7(11) . . ?
C24 C23 F1 115.1(11) . . ?
C23 C24 C25 115.9(10) . . ?
C23 C24 H24 122.1 . . ?
C25 C24 H24 122.1 . . ?
F2 C25 C24 119.9(12) . . ?
F2 C25 C26 116.4(12) . . ?
C24 C25 C26 123.7(11) . . ?
C21 C26 C25 115.9(9) . . ?
C21 C26 H26 122.0 . . ?
C25 C26 H26 122.0 . . ?
O8 C27 O7 122.3(6) . . ?
O8 C27 C28 120.1(6) . . ?
O7 C27 C28 117.6(6) . . ?
C33 C28 C29 121.3(6) . . ?
C33 C28 C27 120.3(6) . . ?
C29 C28 C27 118.4(6) . . ?
C28 C29 C30 117.1(6) . . ?
C28 C29 H29 121.4 . . ?
C30 C29 H29 121.4 . . ?
C31 C30 F3 118.7(7) . . ?
C31 C30 C29 123.5(7) . . ?
F3 C30 C29 117.8(7) . . ?
C30 C31 C32 116.9(7) . . ?
C30 C31 H31 121.5 . . ?
C32 C31 H31 121.5 . . ?
C31 C32 C33 123.9(7) . . ?
C31 C32 F4 117.7(7) . . ?
C33 C32 F4 118.3(7) . . ?
C32 C33 C28 117.3(6) . . ?
C32 C33 H33 121.4 . . ?
C28 C33 H33 121.4 . . ?
N3 C34 C35 123.8(6) . . ?
N3 C34 H34 118.1 . . ?
C35 C34 H34 118.1 . . ?
C36 C35 C34 119.9(6) . . ?
C36 C35 H35 120.1 . . ?
C34 C35 H35 120.1 . . ?
C35 C36 C37 116.7(6) . . ?
C35 C36 C39 120.0(6) . . ?
C37 C36 C39 123.4(6) . . ?
C36 C37 C38 119.8(6) . . ?
C36 C37 H37 120.1 . . ?
C38 C37 H37 120.1 . . ?
N3 C38 C37 123.9(6) . . ?
N3 C38 H38 118.1 . . ?
C37 C38 H38 118.1 . . ?
C40 C39 C36 123.6(6) . . ?
C40 C39 H39 118.2 . . ?
C36 C39 H39 118.2 . . ?
C39 C40 C41 129.3(6) . . ?
C39 C40 H40 115.3 . . ?
C41 C40 H40 115.3 . . ?
C42 C41 C45 116.6(6) . . ?
C42 C41 C40 118.8(6) . . ?
C45 C41 C40 124.6(6) . . ?
N5 C42 C41 125.6(6) . . ?
N5 C42 H42 117.2 . . ?
C41 C42 H42 117.2 . . ?
N5 C43 C44 125.3(6) . . ?
N5 C43 H43 117.3 . . ?
C44 C43 H43 117.3 . . ?
C45 C44 C43 116.5(6) . . ?
C45 C44 C46 121.0(6) . . ?
C43 C44 C46 122.5(6) . . ?
C44 C45 C41 120.2(6) . . ?
C44 C45 H45 119.9 . . ?
C41 C45 H45 119.9 . . ?
C47 C46 C44 128.0(7) . . ?
C47 C46 H46 116.0 . . ?
C44 C46 H46 116.0 . . ?
C46 C47 C48 126.8(6) . . ?
C46 C47 H47 116.6 . . ?
C48 C47 H47 116.6 . . ?
C52 C48 C49 116.1(6) . . ?
C52 C48 C47 123.5(6) . . ?
C49 C48 C47 120.4(6) . . ?
C50 C49 C48 119.4(6) . . ?
C50 C49 H49 120.3 . . ?
C48 C49 H49 120.3 . . ?
N4 C50 C49 123.9(6) . . ?
N4 C50 H50 118.0 . . ?
C49 C50 H50 118.0 . . ?
N4 C51 C52 122.5(6) . . ?
N4 C51 H51 118.7 . . ?
C52 C51 H51 118.7 . . ?
C51 C52 C48 121.1(6) . . ?
C51 C52 H52 119.4 . . ?
C48 C52 H52 119.4 . . ?
O3 C53 O4 122.6(6) . . ?
O3 C53 C54 118.6(6) . . ?
O4 C53 C54 118.7(6) . . ?
C59 C54 C55 120.1(7) . . ?
C59 C54 C53 122.1(6) . . ?
C55 C54 C53 117.7(7) . . ?
C56 C55 C54 118.5(8) . . ?
C56 C55 H55 120.7 . . ?
C54 C55 H55 120.7 . . ?
C55 C56 C57 123.6(8) . . ?
C55 C56 F5 119.0(10) . . ?
C57 C56 F5 117.4(9) . . ?
C58 C57 C56 115.8(8) . . ?
C58 C57 H57 122.1 . . ?
C56 C57 H57 122.1 . . ?
F6 C58 C57 117.1(8) . . ?
F6 C58 C59 119.1(8) . . ?
C57 C58 C59 123.7(9) . . ?
C58 C59 C54 118.2(7) . . ?
C58 C59 H59 120.9 . . ?
C54 C59 H59 120.9 . . ?
O1 C60 O2 122.2(7) . . ?
O1 C60 C61 120.7(7) . . ?
O2 C60 C61 117.1(7) . . ?
O1 C60 Cd1 66.1(4) . . ?
O2 C60 Cd1 56.2(4) . . ?
C61 C60 Cd1 172.6(6) . . ?
C66 C61 C62 119.2(8) . . ?
C66 C61 C60 121.8(8) . . ?
C62 C61 C60 119.0(8) . . ?
C63 C62 C61 117.7(10) . . ?
C63 C62 H62 121.1 . . ?
C61 C62 H62 121.1 . . ?
F7 C63 C62 117.0(13) . . ?
F7 C63 C64 119.2(12) . . ?
C62 C63 C64 123.8(12) . . ?
C65 C64 C63 115.7(11) . . ?
C65 C64 H64 122.1 . . ?
C63 C64 H64 122.1 . . ?
C66 C65 F8 120.4(14) . . ?
C66 C65 C64 123.0(12) . . ?
F8 C65 C64 116.6(12) . . ?
C65 C66 C61 120.5(10) . . ?
C65 C66 H66 119.8 . . ?
C61 C66 H66 119.8 . . ?
O2 Cd1 O3 144.71(17) . . ?
O2 Cd1 N2 93.65(18) . 1_244 ?
O3 Cd1 N2 92.05(17) . 1_244 ?
O2 Cd1 N4 86.39(18) . . ?
O3 Cd1 N4 91.79(17) . . ?
N2 Cd1 N4 173.26(18) 1_244 . ?
O2 Cd1 O4 87.19(16) . 2_465 ?
O3 Cd1 O4 127.88(17) . 2_465 ?
N2 Cd1 O4 87.20(17) 1_244 2_465 ?
N4 Cd1 O4 86.07(17) . 2_465 ?
O2 Cd1 O1 53.93(16) . . ?
O3 Cd1 O1 92.05(17) . . ?
N2 Cd1 O1 84.99(17) 1_244 . ?
N4 Cd1 O1 100.40(17) . . ?
O4 Cd1 O1 139.56(16) 2_465 . ?
O2 Cd1 C60 27.15(18) . . ?
O3 Cd1 C60 118.2(2) . . ?
N2 Cd1 C60 90.27(18) 1_244 . ?
N4 Cd1 C60 92.79(19) . . ?
O4 Cd1 C60 113.9(2) 2_465 . ?
O1 Cd1 C60 26.82(17) . . ?
O7 Cd2 O5 145.22(17) . . ?
O7 Cd2 N1 88.46(18) . . ?
O5 Cd2 N1 91.98(17) . . ?
O7 Cd2 N3 95.28(17) . . ?
O5 Cd2 N3 88.50(17) . . ?
N1 Cd2 N3 172.73(18) . . ?
O7 Cd2 O8 125.58(16) . 2_776 ?
O5 Cd2 O8 89.18(16) . 2_776 ?
N1 Cd2 O8 88.20(17) . 2_776 ?
N3 Cd2 O8 84.55(17) . 2_776 ?
O7 Cd2 O6 91.54(16) . . ?
O5 Cd2 O6 53.74(15) . . ?
N1 Cd2 O6 94.51(17) . . ?
N3 Cd2 O6 91.63(16) . . ?
O8 Cd2 O6 142.87(16) 2_776 . ?
O7 Cd2 C20 118.3(2) . . ?
O5 Cd2 C20 27.06(17) . . ?
N1 Cd2 C20 95.36(18) . . ?
N3 Cd2 C20 88.37(18) . . ?
O8 Cd2 C20 116.1(2) 2_776 . ?
O6 Cd2 C20 26.79(17) . . ?
C17 N1 C18 115.8(6) . . ?
C17 N1 Cd2 119.6(5) . . ?
C18 N1 Cd2 124.3(4) . . ?
C5 N2 C1 116.6(5) . . ?
C5 N2 Cd1 120.6(4) . 1_866 ?
C1 N2 Cd1 122.0(4) . 1_866 ?
C38 N3 C34 115.9(5) . . ?
C38 N3 Cd2 120.9(4) . . ?
C34 N3 Cd2 123.1(4) . . ?
C50 N4 C51 116.8(5) . . ?
C50 N4 Cd1 121.0(4) . . ?
C51 N4 Cd1 122.2(4) . . ?
C43 N5 C42 115.7(6) . . ?
C9 N6 C10 115.3(6) . . ?
C60 O1 Cd1 87.1(4) . . ?
C60 O2 Cd1 96.6(5) . . ?
C53 O3 Cd1 101.1(4) . . ?
C53 O4 Cd1 171.6(5) . 2_465 ?
C20 O5 Cd2 96.6(4) . . ?
C20 O6 Cd2 86.4(4) . . ?
C27 O7 Cd2 102.8(4) . . ?
C27 O8 Cd2 165.0(5) . 2_776 ?

loop_
_geom_bond_atom_site_label_1
_geom_bond_atom_site_label_2
_geom_bond_distance
_geom_bond_site_symmetry_2
_geom_bond_publ_flag
C1 N2 1.327(7) . ?
C1 C2 1.383(9) . ?
C1 H1 0.9300 . ?
C2 C3 1.364(8) . ?
C2 H2 0.9300 . ?
C3 C4 1.392(8) . ?
C3 C6 1.461(8) . ?
C4 C5 1.380(8) . ?
C4 H4 0.9300 . ?
C5 N2 1.325(8) . ?
C5 H5 0.9300 . ?
C6 C7 1.307(8) . ?
C6 H6 0.9300 . ?
C7 C8 1.462(8) . ?
C7 H7 0.9300 . ?
C8 C12 1.378(8) . ?
C8 C9 1.392(9) . ?
C9 N6 1.327(8) . ?
C9 H9 0.9300 . ?
C10 N6 1.330(8) . ?
C10 C11 1.382(9) . ?
C10 H10 0.9300 . ?
C11 C12 1.387(8) . ?
C11 C13 1.463(8) . ?
C12 H12 0.9300 . ?
C13 C14 1.281(8) . ?
C13 H13 0.9300 . ?
C14 C15 1.484(9) . ?
C14 H14 0.9300 . ?
C15 C19 1.358(9) . ?
C15 C16 1.364(9) . ?
C16 C17 1.406(8) . ?
C16 H16 0.9300 . ?
C17 N1 1.314(8) . ?
C17 H17 0.9300 . ?
C18 N1 1.325(8) . ?
C18 C19 1.386(8) . ?
C18 H18 0.9300 . ?
C19 H19 0.9300 . ?
C20 O6 1.245(8) . ?
C20 O5 1.263(7) . ?
C20 C21 1.488(9) . ?
C20 Cd2 2.757(7) . ?
C21 C22 1.383(9) . ?
C21 C26 1.388(11) . ?
C22 C23 1.321(11) . ?
C22 H22 0.9300 . ?
C23 C24 1.329(13) . ?
C23 F1 1.363(10) . ?
C24 C25 1.389(13) . ?
C24 H24 0.9300 . ?
C25 F2 1.356(11) . ?
C25 C26 1.405(13) . ?
C26 H26 0.9300 . ?
C27 O8 1.230(7) . ?
C27 O7 1.267(7) . ?
C27 C28 1.507(8) . ?
C28 C33 1.381(8) . ?
C28 C29 1.387(8) . ?
C29 C30 1.388(9) . ?
C29 H29 0.9300 . ?
C30 C31 1.344(10) . ?
C30 F3 1.362(7) . ?
C31 C32 1.365(9) . ?
C31 H31 0.9300 . ?
C32 C33 1.368(9) . ?
C32 F4 1.369(7) . ?
C33 H33 0.9300 . ?
C34 N3 1.331(7) . ?
C34 C35 1.384(8) . ?
C34 H34 0.9300 . ?
C35 C36 1.368(8) . ?
C35 H35 0.9300 . ?
C36 C37 1.378(8) . ?
C36 C39 1.474(8) . ?
C37 C38 1.381(8) . ?
C37 H37 0.9300 . ?
C38 N3 1.324(7) . ?
C38 H38 0.9300 . ?
C39 C40 1.328(8) . ?
C39 H39 0.9300 . ?
C40 C41 1.456(8) . ?
C40 H40 0.9300 . ?
C41 C42 1.382(8) . ?
C41 C45 1.393(8) . ?
C42 N5 1.327(7) . ?
C42 H42 0.9300 . ?
C43 N5 1.321(8) . ?
C43 C44 1.398(9) . ?
C43 H43 0.9300 . ?
C44 C45 1.383(8) . ?
C44 C46 1.460(8) . ?
C45 H45 0.9300 . ?
C46 C47 1.317(8) . ?
C46 H46 0.9300 . ?
C47 C48 1.455(8) . ?
C47 H47 0.9300 . ?
C48 C52 1.379(8) . ?
C48 C49 1.390(8) . ?
C49 C50 1.381(8) . ?
C49 H49 0.9300 . ?
C50 N4 1.326(8) . ?
C50 H50 0.9300 . ?
C51 N4 1.338(7) . ?
C51 C52 1.372(8) . ?
C51 H51 0.9300 . ?
C52 H52 0.9300 . ?
C53 O3 1.243(7) . ?
C53 O4 1.253(7) . ?
C53 C54 1.504(8) . ?
C54 C59 1.373(9) . ?
C54 C55 1.393(9) . ?
C55 C56 1.356(11) . ?
C55 H55 0.9300 . ?
C56 C57 1.370(12) . ?
C56 F5 1.379(9) . ?
C57 C58 1.370(11) . ?
C57 H57 0.9300 . ?
C58 F6 1.345(9) . ?
C58 C59 1.372(10) . ?
C59 H59 0.9300 . ?
C60 O1 1.244(8) . ?
C60 O2 1.265(8) . ?
C60 C61 1.474(10) . ?
C60 Cd1 2.754(7) . ?
C61 C66 1.379(10) . ?
C61 C62 1.407(10) . ?
C62 C63 1.373(12) . ?
C62 H62 0.9300 . ?
C63 F7 1.358(12) . ?
C63 C64 1.384(15) . ?
C64 C65 1.381(15) . ?
C64 H64 0.9300 . ?
C65 C66 1.348(12) . ?
C65 F8 1.353(12) . ?
C66 H66 0.9300 . ?
Cd1 O2 2.305(5) . ?
Cd1 O3 2.307(4) . ?
Cd1 N2 2.317(5) 1_244 ?
Cd1 N4 2.318(5) . ?
Cd1 O4 2.378(4) 2_465 ?
Cd1 O1 2.520(5) . ?
Cd2 O7 2.280(4) . ?
Cd2 O5 2.310(4) . ?
Cd2 N1 2.312(5) . ?
Cd2 N3 2.312(5) . ?
Cd2 O8 2.363(5) 2_776 ?
Cd2 O6 2.540(5) . ?

loop_
_geom_torsion_atom_site_label_1
_geom_torsion_atom_site_label_2
_geom_torsion_atom_site_label_3
_geom_torsion_atom_site_label_4
_geom_torsion
_geom_torsion_site_symmetry_1
_geom_torsion_site_symmetry_2
_geom_torsion_site_symmetry_3
_geom_torsion_site_symmetry_4
_geom_torsion_publ_flag
N2 C1 C2 C3 0.8(12) . . . . ?
C1 C2 C3 C4 -0.9(10) . . . . ?
C1 C2 C3 C6 177.4(6) . . . . ?
C2 C3 C4 C5 0.5(10) . . . . ?
C6 C3 C4 C5 -177.8(7) . . . . ?
C3 C4 C5 N2 0.1(12) . . . . ?
C2 C3 C6 C7 -178.0(7) . . . . ?
C4 C3 C6 C7 0.1(11) . . . . ?
C3 C6 C7 C8 179.1(6) . . . . ?
C6 C7 C8 C12 -3.8(12) . . . . ?
C6 C7 C8 C9 176.6(7) . . . . ?
C12 C8 C9 N6 2.7(12) . . . . ?
C7 C8 C9 N6 -177.7(8) . . . . ?
N6 C10 C11 C12 1.2(12) . . . . ?
N6 C10 C11 C13 -179.1(7) . . . . ?
C9 C8 C12 C11 -1.9(10) . . . . ?
C7 C8 C12 C11 178.5(7) . . . . ?
C10 C11 C12 C8 0.2(10) . . . . ?
C13 C11 C12 C8 -179.6(6) . . . . ?
C10 C11 C13 C14 173.3(8) . . . . ?
C12 C11 C13 C14 -7.0(12) . . . . ?
C11 C13 C14 C15 179.7(7) . . . . ?
C13 C14 C15 C19 -176.9(8) . . . . ?
C13 C14 C15 C16 5.6(12) . . . . ?
C19 C15 C16 C17 0.0(10) . . . . ?
C14 C15 C16 C17 177.5(6) . . . . ?
C15 C16 C17 N1 -0.7(11) . . . . ?
C16 C15 C19 C18 0.6(10) . . . . ?
C14 C15 C19 C18 -177.0(6) . . . . ?
N1 C18 C19 C15 -0.6(11) . . . . ?
O6 C20 C21 C22 2.2(9) . . . . ?
O5 C20 C21 C22 -174.2(6) . . . . ?
Cd2 C20 C21 C22 -118(3) . . . . ?
O6 C20 C21 C26 176.1(6) . . . . ?
O5 C20 C21 C26 -0.3(9) . . . . ?
Cd2 C20 C21 C26 56(3) . . . . ?
C26 C21 C22 C23 1.9(10) . . . . ?
C20 C21 C22 C23 175.8(6) . . . . ?
C21 C22 C23 C24 -3.0(13) . . . . ?
C21 C22 C23 F1 -177.2(6) . . . . ?
C22 C23 C24 C25 1.6(15) . . . . ?
F1 C23 C24 C25 176.1(8) . . . . ?
C23 C24 C25 F2 -179.9(9) . . . . ?
C23 C24 C25 C26 0.8(16) . . . . ?
C22 C21 C26 C25 0.4(11) . . . . ?
C20 C21 C26 C25 -173.7(7) . . . . ?
F2 C25 C26 C21 178.9(8) . . . . ?
C24 C25 C26 C21 -1.7(14) . . . . ?
O8 C27 C28 C33 0.6(9) . . . . ?
O7 C27 C28 C33 -179.5(5) . . . . ?
O8 C27 C28 C29 -176.1(5) . . . . ?
O7 C27 C28 C29 3.8(8) . . . . ?
C33 C28 C29 C30 1.5(9) . . . . ?
C27 C28 C29 C30 178.1(6) . . . . ?
C28 C29 C30 C31 -1.2(11) . . . . ?
C28 C29 C30 F3 178.5(6) . . . . ?
F3 C30 C31 C32 -179.7(6) . . . . ?
C29 C30 C31 C32 -0.1(12) . . . . ?
C30 C31 C32 C33 1.1(11) . . . . ?
C30 C31 C32 F4 179.3(7) . . . . ?
C31 C32 C33 C28 -0.8(11) . . . . ?
F4 C32 C33 C28 -179.0(6) . . . . ?
C29 C28 C33 C32 -0.6(9) . . . . ?
C27 C28 C33 C32 -177.1(6) . . . . ?
N3 C34 C35 C36 -0.8(10) . . . . ?
C34 C35 C36 C37 1.7(10) . . . . ?
C34 C35 C36 C39 -177.2(6) . . . . ?
C35 C36 C37 C38 -1.1(10) . . . . ?
C39 C36 C37 C38 177.8(6) . . . . ?
C36 C37 C38 N3 -0.6(10) . . . . ?
C35 C36 C39 C40 178.2(7) . . . . ?
C37 C36 C39 C40 -0.6(11) . . . . ?
C36 C39 C40 C41 -177.9(6) . . . . ?
C39 C40 C41 C42 -178.6(7) . . . . ?
C39 C40 C41 C45 1.9(12) . . . . ?
C45 C41 C42 N5 -1.5(11) . . . . ?
C40 C41 C42 N5 179.0(7) . . . . ?
N5 C43 C44 C45 -1.3(11) . . . . ?
N5 C43 C44 C46 -179.9(7) . . . . ?
C43 C44 C45 C41 -0.2(9) . . . . ?
C46 C44 C45 C41 178.5(6) . . . . ?
C42 C41 C45 C44 1.4(9) . . . . ?
C40 C41 C45 C44 -179.1(6) . . . . ?
C45 C44 C46 C47 171.2(7) . . . . ?
C43 C44 C46 C47 -10.2(12) . . . . ?
C44 C46 C47 C48 177.4(7) . . . . ?
C46 C47 C48 C52 2.7(12) . . . . ?
C46 C47 C48 C49 -175.8(7) . . . . ?
C52 C48 C49 C50 -2.1(10) . . . . ?
C47 C48 C49 C50 176.5(7) . . . . ?
C48 C49 C50 N4 -0.2(11) . . . . ?
N4 C51 C52 C48 0.5(11) . . . . ?
C49 C48 C52 C51 1.9(10) . . . . ?
C47 C48 C52 C51 -176.6(6) . . . . ?
O3 C53 C54 C59 176.4(7) . . . . ?
O4 C53 C54 C59 -3.5(10) . . . . ?
O3 C53 C54 C55 -0.3(10) . . . . ?
O4 C53 C54 C55 179.8(7) . . . . ?
C59 C54 C55 C56 1.4(13) . . . . ?
C53 C54 C55 C56 178.1(8) . . . . ?
C54 C55 C56 C57 0.2(17) . . . . ?
C54 C55 C56 F5 -178.4(9) . . . . ?
C55 C56 C57 C58 -0.7(18) . . . . ?
F5 C56 C57 C58 177.9(10) . . . . ?
C56 C57 C58 F6 -177.3(10) . . . . ?
C56 C57 C58 C59 -0.4(17) . . . . ?
F6 C58 C59 C54 178.7(8) . . . . ?
C57 C58 C59 C54 1.9(15) . . . . ?
C55 C54 C59 C58 -2.3(12) . . . . ?
C53 C54 C59 C58 -178.9(7) . . . . ?
O1 C60 C61 C66 178.2(7) . . . . ?
O2 C60 C61 C66 -2.5(10) . . . . ?
O1 C60 C61 C62 -0.4(10) . . . . ?
O2 C60 C61 C62 179.0(6) . . . . ?
C66 C61 C62 C63 -1.3(11) . . . . ?
C60 C61 C62 C63 177.2(7) . . . . ?
C61 C62 C63 F7 179.5(8) . . . . ?
C61 C62 C63 C64 -0.4(16) . . . . ?
F7 C63 C64 C65 -178.1(10) . . . . ?
C62 C63 C64 C65 1.7(18) . . . . ?
C63 C64 C65 C66 -1.4(18) . . . . ?
C63 C64 C65 F8 178.4(9) . . . . ?
F8 C65 C66 C61 179.9(8) . . . . ?
C64 C65 C66 C61 -0.3(16) . . . . ?
C62 C61 C66 C65 1.7(12) . . . . ?
C60 C61 C66 C65 -176.9(7) . . . . ?
C16 C17 N1 C18 0.8(10) . . . . ?
C16 C17 N1 Cd2 -173.7(5) . . . . ?
C19 C18 N1 C17 -0.2(10) . . . . ?
C19 C18 N1 Cd2 174.0(5) . . . . ?
C4 C5 N2 C1 -0.2(11) . . . . ?
C4 C5 N2 Cd1 169.8(6) . . . 1_866 ?
C2 C1 N2 C5 -0.2(10) . . . . ?
C2 C1 N2 Cd1 -170.1(6) . . . 1_866 ?
C37 C38 N3 C34 1.6(10) . . . . ?
C37 C38 N3 Cd2 178.4(5) . . . . ?
C35 C34 N3 C38 -0.8(10) . . . . ?
C35 C34 N3 Cd2 -177.6(5) . . . . ?
C49 C50 N4 C51 2.6(10) . . . . ?
C49 C50 N4 Cd1 -177.3(5) . . . . ?
C52 C51 N4 C50 -2.8(10) . . . . ?
C52 C51 N4 Cd1 177.1(5) . . . . ?
C44 C43 N5 C42 1.3(12) . . . . ?
C41 C42 N5 C43 0.2(11) . . . . ?
C8 C9 N6 C10 -1.4(13) . . . . ?
C11 C10 N6 C9 -0.6(13) . . . . ?
O2 C60 O1 Cd1 4.1(6) . . . . ?
C61 C60 O1 Cd1 -176.5(5) . . . . ?
O1 C60 O2 Cd1 -4.6(7) . . . . ?
C61 C60 O2 Cd1 176.1(5) . . . . ?
O4 C53 O3 Cd1 -0.2(7) . . . . ?
C54 C53 O3 Cd1 180.0(5) . . . . ?
O6 C20 O5 Cd2 -7.4(7) . . . . ?
C21 C20 O5 Cd2 168.9(4) . . . . ?
O5 C20 O6 Cd2 6.7(6) . . . . ?
C21 C20 O6 Cd2 -169.5(5) . . . . ?
O8 C27 O7 Cd2 7.9(7) . . . . ?
C28 C27 O7 Cd2 -172.0(4) . . . . ?
O7 C27 O8 Cd2 -130.8(15) . . . 2_776 ?
C28 C27 O8 Cd2 49.1(19) . . . 2_776 ?
